data_7115005
loop_
_publ_author_name
'Tulloch, Arran A. D.'
'Danopoulos, Andreas A.'
'Tizzard, Graham J.'
'Coles, Simon J.'
'Hursthouse, Michael B.'
'Hay-Motherwell, Robyn S.'
'Motherwell, William B.'

_publ_section_title
;
 Chiral 2,6-lutidinyl-biscarbene complexes of palladium
;
_journal_issue 14
_journal_name_full 'Chemical Communications'
_journal_page_first 1270
_journal_paper_doi 10.1039/b103330c
_journal_year 2001
_chemical_formula_sum 'C40 H45 Ag Cl9 N5 Pd'
_chemical_formula_weight 1129.13
_chemical_name_systematic
; 
? 
;
_space_group_IT_number 14
_symmetry_cell_setting monoclinic
_symmetry_space_group_name_Hall '-P 2ybc'
_symmetry_space_group_name_H-M 'P 1 21/c 1'
_atom_sites_solution_hydrogens geom
_atom_sites_solution_primary direct
_atom_sites_solution_secondary difmap
_audit_creation_method SHELXL-97
_cell_angle_alpha 90.00
_cell_angle_beta 112.51(3)
_cell_angle_gamma 90.00
_cell_formula_units_Z 4
_cell_length_a 11.559(2)
_cell_length_b 42.043(8)
_cell_length_c 10.631(2)
_cell_measurement_reflns_used ?28393
_cell_measurement_temperature 150(2)
_cell_measurement_theta_max 27.5
_cell_measurement_theta_min 2.94
_cell_volume 4772.8(18)
_computing_structure_refinement 'SHELXL-97 (Sheldrick, 1997)'
_computing_structure_solution 'SHELXS-97 (Sheldrick, 1990)'
_diffrn_ambient_temperature 150(2)
_diffrn_detector_area_resol_mean 9.091
_diffrn_measured_fraction_theta_full 0.955
_diffrn_measured_fraction_theta_max 0.955
_diffrn_measurement_device_type 'Nonius KappaCCD'
_diffrn_measurement_method 'phi + omega scans'
_diffrn_radiation_monochromator graphite
_diffrn_radiation_source 'Nonius FR591 rotating anode'
_diffrn_radiation_type MoK\a
_diffrn_radiation_wavelength 0.71073
_diffrn_reflns_av_R_equivalents 0.0867
_diffrn_reflns_av_sigmaI/netI 0.0888
_diffrn_reflns_limit_h_max 15
_diffrn_reflns_limit_h_min -15
_diffrn_reflns_limit_k_max 54
_diffrn_reflns_limit_k_min -53
_diffrn_reflns_limit_l_max 13
_diffrn_reflns_limit_l_min -13
_diffrn_reflns_number 28393
_diffrn_reflns_theta_full 27.50
_diffrn_reflns_theta_max 27.50
_diffrn_reflns_theta_min 2.94
_exptl_absorpt_coefficient_mu 1.325
_exptl_absorpt_correction_T_max 0.9740
_exptl_absorpt_correction_T_min 0.5571
_exptl_crystal_colour colourless
_exptl_crystal_density_diffrn 1.571
_exptl_crystal_density_method 'not measured'
_exptl_crystal_description needle
_exptl_crystal_F_000 2264
_exptl_crystal_size_max 0.50
_exptl_crystal_size_mid 0.02
_exptl_crystal_size_min 0.02
_refine_diff_density_max 0.943
_refine_diff_density_min -0.992
_refine_diff_density_rms 0.112
_refine_ls_extinction_coef 0.00000(17)
_refine_ls_extinction_expression Fc^*^=kFc[1+0.001xFc^2^\l^3^/sin(2\q)]^-1/4^
_refine_ls_extinction_method SHELXL
_refine_ls_goodness_of_fit_ref 1.026
_refine_ls_hydrogen_treatment mixed
_refine_ls_matrix_type full
_refine_ls_number_parameters 581
_refine_ls_number_reflns 10436
_refine_ls_number_restraints 12
_refine_ls_restrained_S_all 1.026
_refine_ls_R_factor_all 0.0897
_refine_ls_R_factor_gt 0.0514
_refine_ls_shift/su_max 4.156
_refine_ls_shift/su_mean 0.017
_refine_ls_structure_factor_coef Fsqd
_refine_ls_weighting_details 'calc w=1/[\s^2^(Fo^2^)+(0.0624P)^2^+0.0000P] where P=(Fo^2^+2Fc^2^)/3'
_refine_ls_weighting_scheme calc
_refine_ls_wR_factor_gt 0.1185
_refine_ls_wR_factor_ref 0.1340
_reflns_number_gt 7019
_reflns_number_total 10436
_reflns_threshold_expression >2sigma(I)
_cod_data_source_file b103330c.txt
_cod_data_source_block s92
_cod_depositor_comments
;
The following automatic conversions were performed:

'_symmetry_cell_setting' value 'Monoclinic' changed to 'monoclinic'
according to
/usr/data/users/saulius/automatic-downloads/retrospective/RSC/lib/dictionaries/cif_core.dic
dictionary named 'cif_core.dic' version 2.4.2 from 2011-04-26.

Automatic conversion script
Id: cif_fix_values 2281 2013-09-26 08:29:07Z andrius 
;
_cod_original_cell_volume 4772.6(16)
_cod_original_sg_symbol_H-M P2(1)/c
_cod_database_code 7115005

loop_
_symmetry_equiv_pos_as_xyz
'x, y, z'
'-x, y+1/2, -z+1/2'
'-x, -y, -z'
'x, -y-1/2, z-1/2'

loop_
_atom_site_label
_atom_site_type_symbol
_atom_site_fract_x
_atom_site_fract_y
_atom_site_fract_z
_atom_site_U_iso_or_equiv
_atom_site_adp_type
_atom_site_occupancy
_atom_site_symmetry_multiplicity
_atom_site_calc_flag
_atom_site_refinement_flags
_atom_site_disorder_assembly
_atom_site_disorder_group
C1 C -0.5696(4) 0.16143(10) 0.2695(4) 0.0264(9) Uani 1 1 d . . .
C01' C 0.458(2) 0.1772(11) 0.668(2) 0.013(12) Uani 0.21(8) 1 d PU . .
C01 C 0.4666(11) 0.1680(7) 0.6643(10) 0.062(3) Uani 0.79(8) 1 d PU . .
C2 C -0.6701(4) 0.14754(10) 0.2918(4) 0.0301(10) Uani 1 1 d . . .
C02 C 0.9616(6) 0.29270(17) 0.0668(6) 0.083(2) Uani 1 1 d . . .
C3 C -0.6959(4) 0.11227(10) 0.2769(4) 0.0326(10) Uani 1 1 d . . .
H3 H -0.6293 0.1022 0.2519 0.039 Uiso 1 1 calc R . .
C03 C -0.0318(7) -0.00091(17) 0.7522(8) 0.089(2) Uani 1 1 d . . .
C4 C -0.6899(8) 0.09740(16) 0.4079(6) 0.094(2) Uani 1 1 d . . .
H4A H -0.7645 0.1034 0.4251 0.140 Uiso 1 1 calc R . .
H4B H -0.6148 0.1049 0.4831 0.140 Uiso 1 1 calc R . .
H4C H -0.6866 0.0742 0.4010 0.140 Uiso 1 1 calc R . .
C5 C -0.8199(7) 0.10470(14) 0.1660(7) 0.123(4) Uani 1 1 d . . .
H5A H -0.8334 0.0816 0.1616 0.184 Uiso 1 1 calc R . .
H5B H -0.8204 0.1123 0.0786 0.184 Uiso 1 1 calc R . .
H5C H -0.8869 0.1152 0.1853 0.184 Uiso 1 1 calc R . .
C6 C -0.7494(4) 0.16792(11) 0.3243(4) 0.0365(11) Uani 1 1 d . . .
H6 H -0.8183 0.1593 0.3406 0.044 Uiso 1 1 calc R . .
C7 C -0.7304(4) 0.20019(12) 0.3332(4) 0.0404(11) Uani 1 1 d . . .
H7 H -0.7856 0.2136 0.3561 0.049 Uiso 1 1 calc R . .
C8 C -0.6318(4) 0.21317(11) 0.3093(4) 0.0392(11) Uani 1 1 d . . .
H8 H -0.6202 0.2356 0.3147 0.047 Uiso 1 1 calc R . .
C9 C -0.5477(4) 0.19391(11) 0.2769(4) 0.0345(10) Uani 1 1 d . . .
C10 C -0.4417(5) 0.20858(11) 0.2465(5) 0.0442(12) Uani 1 1 d . . .
H10 H -0.3806 0.1914 0.2510 0.053 Uiso 1 1 calc R . .
C11 C -0.3724(5) 0.23415(12) 0.3501(5) 0.0524(13) Uani 1 1 d . . .
H11A H -0.4274 0.2525 0.3395 0.079 Uiso 1 1 calc R . .
H11B H -0.2974 0.2408 0.3349 0.079 Uiso 1 1 calc R . .
H11C H -0.3477 0.2256 0.4424 0.079 Uiso 1 1 calc R . .
C12 C -0.4894(6) 0.22282(14) 0.1034(5) 0.0704(17) Uani 1 1 d . . .
H12A H -0.5240 0.2059 0.0361 0.106 Uiso 1 1 calc R . .
H12B H -0.4200 0.2332 0.0881 0.106 Uiso 1 1 calc R . .
H12C H -0.5548 0.2385 0.0942 0.106 Uiso 1 1 calc R . .
C13 C -0.5157(4) 0.13676(10) 0.0884(4) 0.0360(11) Uani 1 1 d . . .
H13 H -0.5767 0.1476 0.0141 0.043 Uiso 1 1 calc R . .
C14 C -0.4363(4) 0.11430(11) 0.0804(4) 0.0366(11) Uani 1 1 d . . .
H14 H -0.4299 0.1062 -0.0001 0.044 Uiso 1 1 calc R . .
C15 C -0.3989(4) 0.12177(10) 0.3020(4) 0.0264(9) Uani 1 1 d . . .
C16 C -0.2709(4) 0.08067(10) 0.2530(4) 0.0335(10) Uani 1 1 d . . .
H16A H -0.1891 0.0902 0.3089 0.040 Uiso 1 1 calc R . .
H16B H -0.2638 0.0713 0.1708 0.040 Uiso 1 1 calc R . .
C17 C -0.3012(3) 0.05504(10) 0.3328(4) 0.0257(9) Uani 1 1 d . . .
C18 C -0.3045(4) 0.02339(10) 0.2939(4) 0.0330(10) Uani 1 1 d . . .
H18 H -0.2898 0.0180 0.2145 0.040 Uiso 1 1 calc R . .
C19 C -0.3289(4) -0.00016(11) 0.3696(4) 0.0374(11) Uani 1 1 d . . .
H19 H -0.3272 -0.0219 0.3464 0.045 Uiso 1 1 calc R . .
C20 C -0.3560(4) 0.00861(10) 0.4802(4) 0.0320(10) Uani 1 1 d . . .
H20 H -0.3752 -0.0071 0.5333 0.038 Uiso 1 1 calc R . .
C21 C -0.3551(3) 0.04014(10) 0.5134(4) 0.0256(9) Uani 1 1 d . . .
C22 C -0.3843(4) 0.05046(10) 0.6342(4) 0.0276(9) Uani 1 1 d . . .
H22A H -0.4598 0.0641 0.6028 0.033 Uiso 1 1 calc R . .
H22B H -0.4020 0.0315 0.6793 0.033 Uiso 1 1 calc R . .
C23 C -0.2082(4) 0.05886(10) 0.8616(4) 0.0309(10) Uani 1 1 d . . .
H23 H -0.2209 0.0405 0.9071 0.037 Uiso 1 1 calc R . .
C24 C -0.1182(4) 0.08051(11) 0.9126(4) 0.0337(10) Uani 1 1 d . . .
H24 H -0.0547 0.0806 1.0016 0.040 Uiso 1 1 calc R . .
C25 C -0.2336(3) 0.09499(10) 0.6968(4) 0.0247(9) Uani 1 1 d . . .
C26 C -0.0487(4) 0.12920(10) 0.8329(4) 0.0295(10) Uani 1 1 d . . .
C27 C -0.0610(4) 0.15504(10) 0.9094(4) 0.0349(10) Uani 1 1 d . . .
C28 C -0.1700(4) 0.15764(12) 0.9572(5) 0.0445(12) Uani 1 1 d . . .
H28 H -0.2355 0.1419 0.9044 0.053 Uiso 1 1 calc R . .
C29 C -0.1287(5) 0.14969(15) 1.1076(5) 0.0615(16) Uani 1 1 d . . .
H29A H -0.1046 0.1272 1.1222 0.092 Uiso 1 1 calc R . .
H29B H -0.1979 0.1537 1.1372 0.092 Uiso 1 1 calc R . .
H29C H -0.0569 0.1630 1.1605 0.092 Uiso 1 1 calc R . .
C30 C -0.2289(5) 0.19109(13) 0.9278(6) 0.0620(16) Uani 1 1 d . . .
H30A H -0.1700 0.2066 0.9875 0.093 Uiso 1 1 calc R . .
H30B H -0.3065 0.1913 0.9447 0.093 Uiso 1 1 calc R . .
H30C H -0.2475 0.1967 0.8325 0.093 Uiso 1 1 calc R . .
C31 C 0.0318(4) 0.17819(11) 0.9430(5) 0.0449(12) Uani 1 1 d . . .
H31 H 0.0268 0.1961 0.9954 0.054 Uiso 1 1 calc R . .
C32 C 0.1296(5) 0.17578(13) 0.9024(5) 0.0518(14) Uani 1 1 d . . .
H32 H 0.1930 0.1916 0.9291 0.062 Uiso 1 1 calc R . .
C33 C 0.1380(4) 0.15070(13) 0.8231(5) 0.0474(13) Uani 1 1 d . . .
H33 H 0.2048 0.1498 0.7921 0.057 Uiso 1 1 calc R . .
C34 C 0.0483(4) 0.12654(12) 0.7883(4) 0.0384(11) Uani 1 1 d . . .
C35 C 0.0602(5) 0.09921(14) 0.7020(6) 0.0588(15) Uani 1 1 d . . .
H35 H -0.0074 0.0836 0.6942 0.071 Uiso 1 1 calc R . .
C36 C 0.0382(6) 0.11085(18) 0.5573(6) 0.089(2) Uani 1 1 d . . .
H36A H -0.0457 0.1202 0.5158 0.133 Uiso 1 1 calc R . .
H36B H 0.0452 0.0929 0.5021 0.133 Uiso 1 1 calc R . .
H36C H 0.1010 0.1269 0.5619 0.133 Uiso 1 1 calc R . .
C37 C 0.1885(5) 0.08184(16) 0.7716(8) 0.100(3) Uani 1 1 d . . .
H37A H 0.1900 0.0628 0.7191 0.149 Uiso 1 1 calc R . .
H37B H 0.1993 0.0757 0.8643 0.149 Uiso 1 1 calc R . .
H37C H 0.2565 0.0962 0.7751 0.149 Uiso 1 1 calc R . .
N1 N -0.4921(3) 0.14115(8) 0.2246(3) 0.0262(8) Uani 1 1 d . . .
N2 N -0.3663(3) 0.10539(8) 0.2120(3) 0.0280(8) Uani 1 1 d . . .
N3 N -0.3272(3) 0.06316(8) 0.4416(3) 0.0242(7) Uani 1 1 d . . .
N4 N -0.2786(3) 0.06804(8) 0.7316(3) 0.0245(7) Uani 1 1 d . . .
N5 N -0.1347(3) 0.10296(7) 0.8108(3) 0.0242(7) Uani 1 1 d . . .
Cl1 Cl -0.29508(10) 0.16235(2) 0.56640(10) 0.0331(3) Uani 1 1 d . . .
Pd1 Pd -0.31530(3) 0.110385(7) 0.50167(3) 0.02218(11) Uani 1 1 d . . .
Cl2 Cl 0.35477(18) 0.19466(4) 0.70267(19) 0.0884(6) Uani 1 1 d . . .
Cl3 Cl 0.47689(14) 0.13279(5) 0.74202(14) 0.0813(5) Uani 1 1 d . . .
Cl4 Cl 1.0592(5) 0.26075(7) 0.1325(4) 0.0952(19) Uani 0.640(10) 1 d P . .
Cl4' Cl 0.9625(14) 0.25914(15) 0.1698(8) 0.133(6) Uani 0.360(10) 1 d P . .
Cl5 Cl 0.9486(3) 0.3023(2) -0.0993(3) 0.115(3) Uani 0.673(12) 1 d P . .
Cl5' Cl 0.9834(12) 0.2762(4) -0.0843(15) 0.156(5) Uani 0.327(12) 1 d P . .
Cl6 Cl 0.52513(11) 0.04197(3) 0.92079(11) 0.0377(3) Uani 1 1 d . . .
Cl7 Cl 0.3136(11) 0.02639(11) 1.2120(10) 0.0472(17) Uani 0.71(3) 1 d P . .
Cl7' Cl 0.255(3) 0.0224(2) 1.152(3) 0.050(4) Uani 0.29(3) 1 d P . .
Cl8 Cl 0.0924(2) 0.00743(6) 0.8864(2) 0.0445(6) Uani 0.50 1 d P A 1
Cl9 Cl -0.0205(11) -0.0374(3) 0.6766(8) 0.0289(18) Uani 0.20 1 d P A 1
Cl9' Cl -0.0315(11) -0.0327(3) 0.6271(8) 0.081(3) Uani 0.30 1 d P A 1
Cl8A Cl -0.0239(4) 0.01707(10) 0.6337(5) 0.1170(16) Uani 0.50 1 d P A 2
Cl9A Cl 0.0138(4) -0.04255(9) 0.7620(6) 0.0922(14) Uani 0.50 1 d P A 2
Ag1 Ag 0.41755(4) 0.026519(10) 1.06132(4) 0.04962(14) Uani 1 1 d . . .

loop_
_atom_site_aniso_label
_atom_site_aniso_U_11
_atom_site_aniso_U_22
_atom_site_aniso_U_33
_atom_site_aniso_U_23
_atom_site_aniso_U_13
_atom_site_aniso_U_12
C1 0.032(2) 0.024(2) 0.021(2) -0.0006(17) 0.0065(17) 0.0053(19)
C01' 0.014(12) 0.014(12) 0.013(12) 0.0000(10) 0.005(5) 0.0002(10)
C01 0.063(3) 0.063(3) 0.062(3) 0.0001(10) 0.0244(15) 0.0003(10)
C2 0.030(2) 0.027(2) 0.022(2) 0.0007(18) -0.0027(17) 0.006(2)
C02 0.093(5) 0.077(5) 0.065(4) 0.004(4) 0.013(3) 0.024(4)
C3 0.027(2) 0.030(2) 0.035(2) -0.001(2) 0.0067(19) -0.001(2)
C03 0.088(5) 0.055(4) 0.137(6) -0.014(4) 0.057(5) 0.002(4)
C4 0.168(7) 0.046(4) 0.074(4) 0.003(3) 0.053(5) -0.014(4)
C5 0.114(6) 0.032(4) 0.113(6) -0.010(4) -0.079(5) 0.003(4)
C6 0.028(2) 0.041(3) 0.038(3) -0.002(2) 0.0092(19) 0.008(2)
C7 0.041(3) 0.038(3) 0.041(3) -0.003(2) 0.014(2) 0.015(2)
C8 0.050(3) 0.025(2) 0.040(3) -0.001(2) 0.014(2) 0.008(2)
C9 0.037(2) 0.029(3) 0.035(2) 0.002(2) 0.011(2) 0.007(2)
C10 0.056(3) 0.024(3) 0.061(3) -0.001(2) 0.032(3) 0.000(2)
C11 0.056(3) 0.029(3) 0.074(4) -0.005(3) 0.026(3) -0.010(2)
C12 0.112(5) 0.052(4) 0.059(4) 0.006(3) 0.045(4) 0.000(4)
C13 0.046(3) 0.028(3) 0.027(2) 0.0016(19) 0.006(2) 0.007(2)
C14 0.050(3) 0.035(3) 0.023(2) 0.0020(19) 0.012(2) 0.006(2)
C15 0.026(2) 0.024(2) 0.026(2) -0.0016(18) 0.0071(18) 0.0017(18)
C16 0.035(2) 0.029(3) 0.038(2) 0.002(2) 0.016(2) 0.010(2)
C17 0.0193(19) 0.024(2) 0.033(2) 0.0031(18) 0.0085(17) 0.0065(18)
C18 0.030(2) 0.030(3) 0.034(2) -0.001(2) 0.0068(19) 0.009(2)
C19 0.038(3) 0.022(2) 0.046(3) -0.006(2) 0.009(2) 0.005(2)
C20 0.027(2) 0.018(2) 0.045(3) -0.0046(19) 0.007(2) -0.0034(18)
C21 0.0139(18) 0.024(2) 0.033(2) -0.0004(18) 0.0024(16) -0.0018(17)
C22 0.024(2) 0.023(2) 0.035(2) -0.0033(18) 0.0109(18) -0.0093(18)
C23 0.038(2) 0.026(2) 0.028(2) 0.0083(19) 0.0118(19) 0.000(2)
C24 0.033(2) 0.033(3) 0.028(2) 0.005(2) 0.0032(19) 0.003(2)
C25 0.021(2) 0.022(2) 0.029(2) -0.0021(18) 0.0070(17) 0.0031(17)
C26 0.022(2) 0.025(2) 0.030(2) -0.0001(18) -0.0033(17) -0.0047(18)
C27 0.032(2) 0.020(2) 0.038(2) 0.0001(19) -0.0035(19) 0.0019(19)
C28 0.038(3) 0.034(3) 0.051(3) -0.018(2) 0.005(2) -0.002(2)
C29 0.056(3) 0.069(4) 0.062(4) -0.006(3) 0.026(3) 0.004(3)
C30 0.057(3) 0.047(4) 0.067(4) -0.018(3) 0.008(3) 0.015(3)
C31 0.042(3) 0.028(3) 0.047(3) -0.003(2) -0.003(2) -0.001(2)
C32 0.038(3) 0.041(3) 0.059(3) 0.002(3) -0.002(2) -0.016(2)
C33 0.033(3) 0.047(3) 0.053(3) 0.001(3) 0.005(2) -0.012(2)
C34 0.027(2) 0.038(3) 0.041(3) -0.001(2) 0.002(2) -0.004(2)
C35 0.033(3) 0.052(4) 0.092(4) -0.024(3) 0.024(3) -0.011(3)
C36 0.083(5) 0.120(7) 0.079(5) -0.040(4) 0.049(4) -0.006(4)
C37 0.040(3) 0.071(5) 0.178(8) -0.036(5) 0.032(4) 0.009(3)
N1 0.0328(19) 0.0199(18) 0.0217(17) -0.0022(14) 0.0059(15) 0.0016(15)
N2 0.0330(19) 0.026(2) 0.0245(18) 0.0035(15) 0.0105(15) 0.0057(16)
N3 0.0213(17) 0.0217(19) 0.0271(18) -0.0016(15) 0.0062(14) 0.0017(14)
N4 0.0261(17) 0.0207(18) 0.0266(18) -0.0020(14) 0.0100(14) -0.0046(15)
N5 0.0257(18) 0.0179(18) 0.0231(17) 0.0007(14) 0.0026(14) 0.0001(14)
Cl1 0.0377(6) 0.0187(5) 0.0359(6) -0.0017(4) 0.0061(5) -0.0009(5)
Pd1 0.02139(17) 0.01813(17) 0.02476(18) -0.00001(13) 0.00633(13) 0.00033(13)
Cl2 0.1099(13) 0.0818(12) 0.1059(13) -0.0356(10) 0.0776(11) -0.0376(11)
Cl3 0.0697(10) 0.1250(16) 0.0447(8) 0.0160(9) 0.0170(7) -0.0020(10)
Cl4 0.094(3) 0.0515(17) 0.108(2) -0.0162(16) 0.003(2) 0.0157(17)
Cl4' 0.155(11) 0.062(4) 0.120(5) -0.033(4) -0.018(5) 0.012(4)
Cl5 0.094(2) 0.182(7) 0.076(2) 0.019(2) 0.0384(16) -0.014(3)
Cl5' 0.137(8) 0.128(11) 0.268(12) -0.067(8) 0.151(8) -0.048(7)
Cl6 0.0460(6) 0.0313(6) 0.0419(6) -0.0073(5) 0.0238(5) -0.0058(5)
Cl7 0.060(4) 0.0377(13) 0.057(3) 0.0094(15) 0.037(3) 0.0113(16)
Cl7' 0.060(9) 0.037(3) 0.068(9) 0.010(4) 0.041(8) 0.006(4)
Cl8 0.0337(12) 0.0552(17) 0.0427(13) 0.0078(12) 0.0126(10) 0.0120(12)
Cl9 0.028(4) 0.030(4) 0.016(4) 0.009(4) -0.005(4) 0.010(3)
Cl9' 0.064(4) 0.101(7) 0.063(6) -0.004(5) 0.007(5) 0.023(4)
Cl8A 0.073(2) 0.078(3) 0.177(4) 0.047(3) 0.022(3) 0.006(2)
Cl9A 0.078(3) 0.052(2) 0.173(5) 0.034(3) 0.077(3) 0.023(2)
Ag1 0.0544(3) 0.0527(3) 0.0508(3) 0.00168(19) 0.0302(2) 0.0019(2)

loop_
_atom_type_symbol
_atom_type_description
_atom_type_scat_dispersion_real
_atom_type_scat_dispersion_imag
_atom_type_scat_source
C C 0.0033 0.0016 'International Tables Vol C Tables 4.2.6.8 and 6.1.1.4'
H H 0.0000 0.0000 'International Tables Vol C Tables 4.2.6.8 and 6.1.1.4'
N N 0.0061 0.0033 'International Tables Vol C Tables 4.2.6.8 and 6.1.1.4'
Pd Pd -0.9988 1.0072 'International Tables Vol C Tables 4.2.6.8 and 6.1.1.4'
Cl Cl 0.1484 0.1585 'International Tables Vol C Tables 4.2.6.8 and 6.1.1.4'
Ag Ag -0.8971 1.1015 'International Tables Vol C Tables 4.2.6.8 and 6.1.1.4'

loop_
_geom_angle_atom_site_label_1
_geom_angle_atom_site_label_2
_geom_angle_atom_site_label_3
_geom_angle
C9 C1 C2 123.2(4)
C9 C1 N1 118.5(4)
C2 C1 N1 118.1(4)
Cl2 C01' Cl3 108.9(12)
Cl3 C01 Cl2 110.2(5)
C6 C2 C1 117.0(4)
C6 C2 C3 120.6(4)
C1 C2 C3 122.4(4)
Cl4 C02 Cl5 112.1(5)
Cl4 C02 Cl4' 44.3(4)
Cl5 C02 Cl4' 140.8(6)
Cl4 C02 Cl5' 76.9(7)
Cl5 C02 Cl5' 37.3(5)
Cl4' C02 Cl5' 105.4(8)
C5 C3 C4 109.3(5)
C5 C3 C2 112.5(4)
C4 C3 C2 112.0(4)
Cl8A C03 Cl8 108.1(5)
Cl8A C03 Cl9 90.9(5)
Cl8 C03 Cl9 113.1(5)
Cl8A C03 Cl9A 115.0(5)
Cl8 C03 Cl9A 91.0(4)
Cl9 C03 Cl9A 28.0(3)
Cl8A C03 Cl9' 75.4(5)
Cl8 C03 Cl9' 122.1(5)
Cl9 C03 Cl9' 16.2(4)
Cl9A C03 Cl9' 44.0(3)
C7 C6 C2 121.6(4)
C8 C7 C6 120.2(4)
C7 C8 C9 121.2(4)
C1 C9 C8 116.9(4)
C1 C9 C10 122.4(4)
C8 C9 C10 120.7(4)
C9 C10 C12 111.1(4)
C9 C10 C11 112.2(4)
C12 C10 C11 109.4(4)
C14 C13 N1 107.2(4)
C13 C14 N2 106.1(4)
N2 C15 N1 104.5(3)
N2 C15 Pd1 118.3(3)
N1 C15 Pd1 137.0(3)
N2 C16 C17 111.8(3)
N3 C17 C18 120.6(4)
N3 C17 C16 118.9(4)
C18 C17 C16 120.6(4)
C19 C18 C17 120.4(4)
C18 C19 C20 118.2(4)
C21 C20 C19 119.8(4)
N3 C21 C20 122.0(4)
N3 C21 C22 117.1(4)
C20 C21 C22 120.9(4)
N4 C22 C21 110.4(3)
C24 C23 N4 106.8(4)
C23 C24 N5 107.1(4)
N5 C25 N4 104.1(3)
N5 C25 Pd1 137.8(3)
N4 C25 Pd1 117.9(3)
C34 C26 C27 122.8(4)
C34 C26 N5 118.9(4)
C27 C26 N5 118.1(4)
C31 C27 C26 116.9(4)
C31 C27 C28 121.1(4)
C26 C27 C28 121.9(4)
C29 C28 C27 111.5(4)
C29 C28 C30 110.5(4)
C27 C28 C30 110.7(4)
C32 C31 C27 121.4(5)
C31 C32 C33 120.9(5)
C32 C33 C34 120.0(5)
C26 C34 C33 117.9(4)
C26 C34 C35 123.1(4)
C33 C34 C35 118.9(4)
C34 C35 C36 110.3(5)
C34 C35 C37 111.0(4)
C36 C35 C37 112.7(5)
C15 N1 C13 110.5(3)
C15 N1 C1 127.3(3)
C13 N1 C1 121.9(3)
C15 N2 C14 111.6(3)
C15 N2 C16 122.6(3)
C14 N2 C16 125.7(3)
C21 N3 C17 119.0(4)
C21 N3 Pd1 121.1(3)
C17 N3 Pd1 119.8(3)
C25 N4 C23 111.7(3)
C25 N4 C22 122.2(3)
C23 N4 C22 125.9(3)
C25 N5 C24 110.2(3)
C25 N5 C26 128.9(3)
C24 N5 C26 120.8(3)
C15 Pd1 C25 175.07(16)
C15 Pd1 N3 87.41(14)
C25 Pd1 N3 87.67(14)
C15 Pd1 Cl1 92.44(12)
C25 Pd1 Cl1 92.48(12)
N3 Pd1 Cl1 177.78(9)
C01' Cl2 C01 8.8(11)
C01 Cl3 C01' 7.5(8)
Cl4' Cl4 C02 70.3(4)
Cl4' Cl4 Cl5' 106.4(4)
C02 Cl4 Cl5' 54.2(4)
Cl4 Cl4' C02 65.3(7)
Cl5' Cl5 C02 75.7(6)
Cl5 Cl5' C02 67.0(5)
Cl5 Cl5' Cl4 113.4(7)
C02 Cl5' Cl4 48.9(4)
Cl7' Cl7 Ag1 87.2(7)
Cl7 Cl7' Ag1 74.9(8)
Cl9' Cl9 C03 96(2)
Cl9 Cl9' C03 68(2)
Cl7 Ag1 Cl6 164.12(15)
Cl7 Ag1 Cl7' 17.9(5)
Cl6 Ag1 Cl7' 160.7(5)

loop_
_geom_bond_atom_site_label_1
_geom_bond_atom_site_label_2
_geom_bond_distance
C1 C9 1.386(6)
C1 C2 1.399(6)
C1 N1 1.445(5)
C01' Cl2 1.56(4)
C01' Cl3 2.00(4)
C01 Cl3 1.68(2)
C01 Cl2 1.87(3)
C2 C6 1.391(6)
C2 C3 1.509(6)
C02 Cl4 1.721(7)
C02 Cl5 1.761(7)
C02 Cl4' 1.784(12)
C02 Cl5' 1.853(11)
C3 C5 1.501(7)
C3 C4 1.504(7)
C03 Cl8A 1.501(8)
C03 Cl8 1.628(8)
C03 Cl9 1.760(13)
C03 Cl9A 1.820(8)
C03 Cl9' 1.886(13)
C6 C7 1.372(7)
C7 C8 1.372(6)
C8 C9 1.406(6)
C9 C10 1.513(6)
C10 C12 1.528(7)
C10 C11 1.528(6)
C13 C14 1.341(6)
C13 N1 1.379(5)
C14 N2 1.373(5)
C15 N2 1.345(5)
C15 N1 1.350(5)
C15 Pd1 2.025(4)
C16 N2 1.455(5)
C16 C17 1.493(6)
C17 N3 1.347(5)
C17 C18 1.389(6)
C18 C19 1.371(6)
C19 C20 1.378(6)
C20 C21 1.371(5)
C21 N3 1.346(5)
C21 C22 1.512(5)
C22 N4 1.464(5)
C23 C24 1.331(6)
C23 N4 1.364(5)
C24 N5 1.393(5)
C25 N5 1.351(5)
C25 N4 1.356(5)
C25 Pd1 2.029(4)
C26 C34 1.378(6)
C26 C27 1.397(6)
C26 N5 1.443(5)
C27 C31 1.391(6)
C27 C28 1.531(6)
C28 C29 1.521(7)
C28 C30 1.541(7)
C31 C32 1.359(7)
C32 C33 1.376(7)
C33 C34 1.396(6)
C34 C35 1.509(7)
C35 C36 1.539(8)
C35 C37 1.562(7)
N3 Pd1 2.074(3)
Cl1 Pd1 2.2756(11)
Cl4 Cl4' 1.323(13)
Cl4 Cl5' 2.226(18)
Cl5 Cl5' 1.158(13)
Cl6 Ag1 2.3712(12)
Cl7 Cl7' 0.75(2)
Cl7 Ag1 2.341(3)
Cl7' Ag1 2.422(9)
Cl9 Cl9' 0.529(10)
